data_4323089
loop_
_publ_author_name
'Mita Chatterjee'
'Basudeb Achari'
'Satyabrata Das'
'Rahul Banerjee'
'Chandana Chakrabarti'
'Jiban K. Dattagupta'
'Somenath Banerjee'

_publ_section_title
;
 Oxorhenium(V) and Oxotechnetium(V) Complexes of Cysteine
;
_journal_name_full 'Inorganic Chemistry'
_journal_page_first 5424
_journal_page_last 5430
_journal_paper_doi 10.1021/ic970577q
_journal_volume 37
_journal_year 1998
_chemical_compound_source
;
 Compound has been synthesised, purified and
 crystallized in the laboratory. 
;
_chemical_formula_moiety
;
 Re O (C6 H11 N2 O4 S2),Re O (C6 H10 N2 O4 S2) 1-
,P(C6 H5)4 1+,4(H2 O)
;
_chemical_formula_sum 'C36 H49 N4 O14 P Re2 S4'
_chemical_formula_weight 1293.40
_space_group_IT_number 19
_symmetry_cell_setting orthorhombic
_symmetry_space_group_name_Hall 'P 2ac 2ab'
_symmetry_space_group_name_H-M 'P 21 21 21'
_atom_sites_solution_hydrogens geom
_atom_sites_solution_primary direct
_atom_sites_solution_secondary difmap
_cell_angle_alpha 90.00
_cell_angle_beta 90.00
_cell_angle_gamma 90.00
_cell_formula_units_Z 4
_cell_length_a 9.700(2)
_cell_length_b 12.836(3)
_cell_length_c 36.228(3)
_cell_measurement_reflns_used 25
_cell_measurement_temperature 293(2)
_cell_measurement_theta_max 12
_cell_measurement_theta_min 9
_cell_volume 4510.7(15)
_computing_cell_refinement ' CAD-4 software (Enraf Nonius,1989) '
_computing_data_collection ' CAD-4 software (Enraf Nonius,1989) '
_computing_data_reduction 'SDP (Enraf Nonius,1985) '
_computing_molecular_graphics ' ORTEX 2.1a (McArdle, 1993)'
_computing_publication_material ' SHELXL-93 (Sheldrick, 1993) '
_computing_structure_refinement 'SHELXL-93 (Sheldrick, 1993)'
_computing_structure_solution 'SHELXS-86 (Sheldrick, 1990)'
_diffrn_ambient_temperature 293(2)
_diffrn_measurement_device 'CAD4 diffractometer '
_diffrn_measurement_method \w/2\q
_diffrn_radiation_monochromator graphite
_diffrn_radiation_source 'fine-focus sealed tube'
_diffrn_radiation_type CuKa
_diffrn_radiation_wavelength 1.54180
_diffrn_reflns_av_R_equivalents 0.0310
_diffrn_reflns_av_sigmaI/netI 0.0191
_diffrn_reflns_limit_h_max 12
_diffrn_reflns_limit_h_min 0
_diffrn_reflns_limit_k_max 16
_diffrn_reflns_limit_k_min 0
_diffrn_reflns_limit_l_max 45
_diffrn_reflns_limit_l_min 0
_diffrn_reflns_number 5186
_diffrn_reflns_theta_max 74.93
_diffrn_reflns_theta_min 2.44
_diffrn_standards_decay_% 'not significant'
_diffrn_standards_interval_count 200
_diffrn_standards_interval_time 120
_diffrn_standards_number 3
_exptl_absorpt_coefficient_mu 12.980
_exptl_absorpt_correction_T_max 0.9994
_exptl_absorpt_correction_T_min 0.6559
_exptl_absorpt_correction_type empirical
_exptl_crystal_colour 'dark brown'
_exptl_crystal_density_diffrn 1.905
_exptl_crystal_density_meas 1.94(2)
_exptl_crystal_density_method 'flotation in benzene-bromoform mixture'
_exptl_crystal_description 'rectangular plate'
_exptl_crystal_F_000 2500
_exptl_crystal_size_max 0.65
_exptl_crystal_size_mid 0.50
_exptl_crystal_size_min 0.30
_refine_diff_density_max 5.146
_refine_diff_density_min -3.202
_refine_diff_density_rms 0.230
_refine_ls_abs_structure_details 'Flack H D (1983), Acta Cryst. A39, 876-881'
_refine_ls_abs_structure_Flack 0.00(3)
_refine_ls_extinction_coef 0.00043(4)
_refine_ls_extinction_expression Fc^*^=kFc[1+0.001xFc^2^l^3^/sin(2q)]^-1/4^
_refine_ls_extinction_method SHELXL
_refine_ls_goodness_of_fit_all 0.775
_refine_ls_goodness_of_fit_obs 0.782
_refine_ls_hydrogen_treatment noref
_refine_ls_matrix_type full
_refine_ls_number_parameters 551
_refine_ls_number_reflns 5184
_refine_ls_number_restraints 0
_refine_ls_restrained_S_all 0.775
_refine_ls_restrained_S_obs 0.782
_refine_ls_R_factor_all 0.0652
_refine_ls_R_factor_obs 0.0638
_refine_ls_shift/esd_max -8.354
_refine_ls_shift/esd_mean 0.520
_refine_ls_structure_factor_coef Fsqd
_refine_ls_weighting_details 'w=1/[s^2^(Fo^2^)+( 0.1410P)^2^+90.1287P] where P=(Fo^2^+2Fc^2^)/3'
_refine_ls_weighting_scheme calc
_refine_ls_wR_factor_all 0.1694
_refine_ls_wR_factor_obs 0.1679
_reflns_number_observed 5016
_reflns_number_total 5184
_reflns_observed_criterion >2sigma(I)
_cod_data_source_file ic970577q.cif
_cod_data_source_block global
_cod_depositor_comments
;
The following automatic conversions were performed:

'_refine_ls_weighting_scheme' value 'calc w=1/[s^2^(Fo^2^)+(
0.1410P)^2^+90.1287P] where P=(Fo^2^+2Fc^2^)/3' was changed to
'calc'. New tag '_refine_ls_weighting_details' was created. The value
of the new tag was set to 'w=1/[s^2^(Fo^2^)+( 0.1410P)^2^+90.1287P]
where P=(Fo^2^+2Fc^2^)/3'.

Automatic conversion script
Id: cif_fix_values 3143 2015-03-26 13:38:13Z robertas 
;
_cod_database_code 4323089

loop_
_symmetry_equiv_pos_as_xyz
'x, y, z'
'-x+1/2, -y, z+1/2'
'-x, y+1/2, -z+1/2'
'x+1/2, -y+1/2, -z'

loop_
_atom_site_aniso_label
_atom_site_aniso_U_11
_atom_site_aniso_U_22
_atom_site_aniso_U_33
_atom_site_aniso_U_23
_atom_site_aniso_U_13
_atom_site_aniso_U_12
Re1 0.0404(4) 0.0355(3) 0.0334(3) 0.0007(3) 0.0001(3) -0.0036(3)
O1 0.062(8) 0.040(6) 0.061(7) 0.004(6) -0.003(7) 0.000(6)
Re2 0.0453(4) 0.0474(4) 0.0301(3) 0.0006(3) -0.0009(3) -0.0068(3)
O2 0.046(7) 0.045(6) 0.061(7) 0.017(5) -0.004(6) -0.018(6)
S1 0.048(2) 0.057(2) 0.037(2) 0.004(2) 0.007(2) -0.008(2)
C11 0.038(8) 0.047(9) 0.062(10) 0.005(8) -0.003(8) -0.009(8)
C12 0.041(7) 0.042(7) 0.033(7) -0.001(6) -0.006(6) -0.011(7)
C13 0.046(9) 0.046(9) 0.053(10) -0.007(8) -0.008(8) 0.002(9)
N11 0.042(7) 0.049(7) 0.031(6) 0.003(5) 0.001(6) -0.017(6)
O11 0.124(12) 0.064(9) 0.036(7) -0.005(6) -0.005(8) 0.026(9)
O12 0.067(9) 0.079(11) 0.101(11) -0.002(9) -0.039(9) -0.026(9)
S2 0.057(3) 0.094(3) 0.047(2) 0.010(2) -0.013(2) -0.012(3)
C21 0.039(10) 0.131(19) 0.076(14) 0.029(15) -0.026(10) -0.009(12)
C22 0.051(12) 0.106(20) 0.095(18) 0.014(16) 0.016(13) 0.000(15)
C23 0.066(14) 0.114(21) 0.089(17) 0.007(16) 0.007(13) 0.046(15)
N21 0.047(8) 0.073(10) 0.046(7) 0.003(7) 0.009(6) -0.022(8)
O21 0.063(8) 0.050(8) 0.070(8) -0.012(7) 0.007(7) 0.018(7)
O22 0.099(16) 0.133(18) 0.165(19) 0.011(15) 0.011(15) 0.090(16)
S3 0.058(2) 0.055(2) 0.038(2) 0.002(2) -0.002(2) 0.006(2)
C31 0.060(11) 0.086(13) 0.045(10) -0.002(10) -0.005(9) 0.007(12)
C32 0.065(12) 0.088(13) 0.030(8) -0.010(8) 0.005(8) -0.016(11)
C33 0.058(11) 0.083(12) 0.034(8) -0.007(9) -0.003(8) 0.004(12)
N31 0.045(7) 0.078(10) 0.035(7) 0.007(7) 0.004(6) -0.012(8)
O31 0.053(7) 0.074(8) 0.043(6) -0.018(6) -0.006(6) -0.010(7)
O32 0.094(11) 0.069(9) 0.057(9) -0.013(8) 0.000(9) 0.004(10)
S4 0.049(2) 0.054(2) 0.045(2) 0.002(2) 0.011(2) -0.003(2)
C41 0.046(9) 0.041(9) 0.070(11) -0.006(9) 0.000(8) -0.002(8)
C42 0.049(10) 0.068(12) 0.053(10) 0.006(9) -0.020(8) -0.010(10)
C43 0.078(18) 0.134(24) 0.064(14) 0.032(15) -0.005(14) 0.005(19)
N41 0.049(8) 0.085(10) 0.035(7) 0.010(7) 0.001(6) -0.012(8)
O41 0.068(10) 0.148(17) 0.075(11) 0.014(11) -0.005(9) 0.017(11)
O42 0.066(15) 0.158(21) 0.228(25) 0.078(20) -0.062(17) -0.022(18)
P1 0.036(2) 0.028(2) 0.036(2) 0.0028(14) -0.002(2) 0.001(2)
C51 0.039(7) 0.035(7) 0.033(7) 0.007(6) -0.004(6) -0.005(7)
C52 0.066(11) 0.037(9) 0.058(11) 0.006(8) -0.018(10) -0.019(9)
C53 0.078(13) 0.053(11) 0.054(11) -0.005(9) -0.012(10) -0.006(10)
C54 0.057(10) 0.059(11) 0.043(9) 0.008(8) -0.005(8) -0.017(9)
C55 0.055(11) 0.068(11) 0.046(9) -0.003(9) -0.009(8) 0.009(10)
C56 0.047(8) 0.040(8) 0.041(8) 0.008(7) -0.005(7) 0.012(7)
C61 0.033(7) 0.031(7) 0.040(7) 0.003(6) 0.000(6) 0.001(6)
C62 0.055(9) 0.046(9) 0.039(8) -0.003(7) 0.004(8) 0.004(9)
C63 0.062(11) 0.040(8) 0.054(10) 0.000(8) 0.006(9) 0.002(9)
C64 0.073(14) 0.032(9) 0.099(15) -0.012(10) 0.000(13) 0.008(10)
C65 0.061(13) 0.034(9) 0.115(17) 0.009(10) 0.016(13) -0.002(10)
C66 0.056(11) 0.047(10) 0.075(12) 0.010(10) 0.028(10) -0.003(9)
C71 0.033(7) 0.026(6) 0.041(7) 0.001(6) -0.007(6) -0.002(6)
C72 0.047(8) 0.040(8) 0.038(8) 0.003(7) -0.003(7) 0.001(8)
C73 0.051(9) 0.038(8) 0.044(8) -0.003(7) 0.012(7) 0.001(7)
C74 0.037(8) 0.037(8) 0.062(10) 0.004(8) 0.003(7) 0.002(8)
C75 0.033(8) 0.057(10) 0.045(9) 0.000(8) -0.002(7) -0.016(7)
C76 0.043(8) 0.045(8) 0.040(8) -0.007(7) -0.005(7) 0.002(8)
C81 0.049(8) 0.031(7) 0.042(8) 0.006(6) 0.000(7) 0.006(7)
C82 0.051(11) 0.062(12) 0.052(11) -0.007(9) 0.002(9) -0.010(10)
C83 0.066(13) 0.059(12) 0.066(12) -0.001(10) 0.019(10) -0.021(11)
C84 0.095(15) 0.049(10) 0.057(11) 0.006(9) 0.016(11) -0.006(11)
C85 0.066(12) 0.064(12) 0.051(10) 0.022(9) 0.005(9) 0.023(10)
C86 0.058(10) 0.055(9) 0.041(8) 0.016(7) -0.006(8) 0.024(9)
O1W 0.094(12) 0.084(12) 0.078(11) 0.016(10) 0.011(10) -0.013(11)
O2W 0.085(12) 0.072(10) 0.100(12) 0.015(9) 0.013(11) -0.017(10)
O3W 0.246(39) 0.220(35) 0.125(19) -0.072(23) -0.030(26) 0.027(36)
O4W 0.329(22) 0.082(12) 0.042(9) 0.023(9) 0.053(12) 0.089(16)

loop_
_atom_site_label
_atom_site_type_symbol
_atom_site_fract_x
_atom_site_fract_y
_atom_site_fract_z
_atom_site_U_iso_or_equiv
_atom_site_thermal_displace_type
_atom_site_occupancy
_atom_site_calc_flag
_atom_site_refinement_flags
_atom_site_disorder_group
Re1 Re 0.9207(1) 0.0623(1) 0.8387(1) 0.0364(2) Uani 1 d . .
O1 O 0.8893(15) 0.1852(10) 0.8380(4) 0.054(3) Uani 1 d . .
Re2 Re 0.3126(1) -0.5842(1) 0.8626(1) 0.0409(2) Uani 1 d . .
O2 O 0.3511(14) -0.4669(10) 0.8787(3) 0.051(3) Uani 1 d . .
S1 S 0.7407(5) -0.0130(4) 0.8689(1) 0.0474(9) Uani 1 d . .
C11 C 0.6150(18) -0.0355(15) 0.8318(5) 0.049(4) Uani 1 d . .
H111 H 0.5574(18) -0.0949(15) 0.8378(5) 0.050 Uiso 1 calc R .
H112 H 0.5561(18) 0.0251(15) 0.8290(5) 0.050 Uiso 1 calc R .
C12 C 0.6945(17) -0.0562(13) 0.7956(4) 0.039(3) Uani 1 d . .
H121 H 0.7452(17) -0.1219(13) 0.7981(4) 0.050 Uiso 1 calc R .
C13 C 0.5989(19) -0.0639(15) 0.7627(5) 0.048(4) Uani 1 d . .
N11 N 0.7917(15) 0.0271(11) 0.7911(4) 0.041(3) Uani 1 d . .
H1N1 H 0.7449(15) 0.0851(11) 0.7850(4) 0.050 Uiso 1 calc R .
H1N2 H 0.8472(15) 0.0113(11) 0.7720(4) 0.050 Uiso 1 calc R .
O11 O 0.6045(19) 0.0030(13) 0.7375(4) 0.075(4) Uani 1 d . .
O12 O 0.5095(17) -0.1387(15) 0.7625(5) 0.082(5) Uani 1 d . .
S2 S 1.0662(6) 0.0359(5) 0.8882(1) 0.0659(13) Uani 1 d . .
C21 C 1.2296(22) 0.0273(24) 0.8630(7) 0.082(7) Uani 1 d . .
H211 H 1.2759(22) 0.0943(24) 0.8637(7) 0.050 Uiso 1 calc R .
H212 H 1.2889(22) -0.0236(24) 0.8747(7) 0.050 Uiso 1 calc R .
C22 C 1.2057(27) -0.0027(25) 0.8249(8) 0.084(8) Uani 1 d . .
H221 H 1.2923(27) -0.0092(25) 0.8111(8) 0.050 Uiso 1 calc R .
C23 C 1.1243(29) -0.0991(27) 0.8232(8) 0.089(8) Uani 1 d . .
N21 N 1.1148(16) 0.0783(14) 0.8087(4) 0.055(4) Uani 1 d . .
H2N1 H 1.1023(16) 0.0672(14) 0.7844(4) 0.050 Uiso 1 calc R .
H2N2 H 1.1509(16) 0.1422(14) 0.8119(4) 0.050 Uiso 1 calc R .
O21 O 0.9903(16) -0.0935(12) 0.8209(4) 0.061(3) Uani 1 d . .
O22 O 1.1803(27) -0.1923(20) 0.8238(7) 0.132(9) Uani 1 d . .
S3 S 0.4386(5) -0.6992(4) 0.8980(1) 0.0505(10) Uani 1 d . .
C31 C 0.5837(24) -0.7231(19) 0.8673(5) 0.064(5) Uani 1 d . .
H311 H 0.6638(24) -0.6848(19) 0.8759(5) 0.050 Uiso 1 calc R .
H312 H 0.6062(24) -0.7967(19) 0.8673(5) 0.050 Uiso 1 calc R .
C32 C 0.5469(23) -0.6885(18) 0.8285(5) 0.061(5) Uani 1 d . .
H321 H 0.6262(23) -0.6968(18) 0.8120(5) 0.050 Uiso 1 calc R .
C33 C 0.4267(23) -0.7496(18) 0.8145(5) 0.058(5) Uani 1 d . .
N31 N 0.4995(16) -0.5779(14) 0.8288(4) 0.052(3) Uani 1 d . .
H3N1 H 0.4807(16) -0.5554(14) 0.8058(4) 0.050 Uiso 1 calc R .
H3N2 H 0.5633(16) -0.5358(14) 0.8390(4) 0.050 Uiso 1 calc R .
O31 O 0.3072(15) -0.7114(12) 0.8240(3) 0.057(3) Uani 1 d . .
O32 O 0.4389(19) -0.8325(13) 0.7981(4) 0.073(4) Uani 1 d . .
S4 S 0.1105(5) -0.6335(4) 0.8891(1) 0.0493(10) Uani 1 d . .
C41 C -0.0142(19) -0.5802(15) 0.8576(5) 0.052(4) Uani 1 d . .
H411 H -0.0998(19) -0.6189(15) 0.8595(5) 0.050 Uiso 1 calc R .
H412 H -0.0329(19) -0.5082(15) 0.8640(5) 0.050 Uiso 1 calc R .
C42 C 0.0371(20) -0.5854(19) 0.8190(5) 0.057(5) Uani 1 d . .
H421 H 0.0509(20) -0.6586(19) 0.8122(5) 0.050 Uiso 1 calc R .
C43 C -0.0563(32) -0.5344(28) 0.7907(7) 0.092(9) Uani 1 d . .
N41 N 0.1760(16) -0.5301(14) 0.8190(4) 0.056(4) Uani 1 d . .
H4N1 H 0.1622(16) -0.4612(14) 0.8217(4) 0.050 Uiso 1 calc R .
H4N2 H 0.2172(16) -0.5404(14) 0.7970(4) 0.050 Uiso 1 calc R .
O41 O -0.0077(19) -0.4661(18) 0.7675(5) 0.097(6) Uani 1 d . .
O42 O -0.1797(25) -0.5606(24) 0.7928(9) 0.150(10) Uani 1 d . .
P1 P 0.6954(4) -0.4794(3) 0.9821(1) 0.0334(7) Uani 1 d . .
C51 C 0.7998(17) -0.4424(12) 1.0207(4) 0.036(3) Uani 1 d . .
C52 C 0.8074(24) -0.3387(14) 1.0307(5) 0.054(5) Uani 1 d . .
H52 H 0.7566(24) -0.2893(14) 1.0178(5) 0.050 Uiso 1 calc R .
C53 C 0.8892(24) -0.3084(17) 1.0596(5) 0.062(5) Uani 1 d . .
H53 H 0.8909(24) -0.2393(17) 1.0672(5) 0.050 Uiso 1 calc R .
C54 C 0.9682(22) -0.3815(16) 1.0769(5) 0.053(4) Uani 1 d . .
H54 H 1.0253(22) -0.3606(16) 1.0961(5) 0.050 Uiso 1 calc R .
C55 C 0.9666(23) -0.4811(17) 1.0673(5) 0.056(5) Uani 1 d . .
H55 H 1.0243(23) -0.5283(17) 1.0792(5) 0.050 Uiso 1 calc R .
C56 C 0.8783(18) -0.5154(14) 1.0393(4) 0.043(4) Uani 1 d . .
H56 H 0.8725(18) -0.5858(14) 1.0333(4) 0.050 Uiso 1 calc R .
C61 C 0.7182(16) -0.6136(12) 0.9732(4) 0.035(3) Uani 1 d . .
C62 C 0.8065(21) -0.6490(14) 0.9467(4) 0.047(4) Uani 1 d . .
H62 H 0.8540(21) -0.6014(14) 0.9321(4) 0.050 Uiso 1 calc R .
C63 C 0.8268(23) -0.7562(14) 0.9411(5) 0.052(4) Uani 1 d . .
H63 H 0.8884(23) -0.7791(14) 0.9232(5) 0.050 Uiso 1 calc R .
C64 C 0.7548(25) -0.8278(15) 0.9623(7) 0.068(6) Uani 1 d . .
H64 H 0.7676(25) -0.8989(15) 0.9587(7) 0.050 Uiso 1 calc R .
C65 C 0.6624(26) -0.7920(16) 0.9892(7) 0.070(6) Uani 1 d . .
H65 H 0.6123(26) -0.8394(16) 1.0033(7) 0.050 Uiso 1 calc R .
C66 C 0.6459(22) -0.6874(17) 0.9949(6) 0.059(5) Uani 1 d . .
H66 H 0.5862(22) -0.6643(17) 1.0132(6) 0.050 Uiso 1 calc R .
C71 C 0.5176(16) -0.4531(11) 0.9910(4) 0.033(3) Uani 1 d . .
C72 C 0.4771(19) -0.4055(14) 1.0238(5) 0.041(4) Uani 1 d . .
H72 H 0.5419(19) -0.3844(14) 1.0412(5) 0.050 Uiso 1 calc R .
C73 C 0.3340(18) -0.3901(13) 1.0299(5) 0.044(4) Uani 1 d . .
H73 H 0.3042(18) -0.3617(13) 1.0521(5) 0.050 Uiso 1 calc R .
C74 C 0.2396(18) -0.4165(13) 1.0036(5) 0.045(4) Uani 1 d . .
H74 H 0.1466(18) -0.4026(13) 1.0075(5) 0.050 Uiso 1 calc R .
C75 C 0.2814(17) -0.4641(14) 0.9709(5) 0.045(4) Uani 1 d . .
H75 H 0.2168(17) -0.4832(14) 0.9531(5) 0.050 Uiso 1 calc R .
C76 C 0.4175(19) -0.4824(14) 0.9652(5) 0.043(4) Uani 1 d . .
H76 H 0.4451(19) -0.5153(14) 0.9436(5) 0.050 Uiso 1 calc R .
C81 C 0.7589(18) -0.4063(13) 0.9435(5) 0.041(3) Uani 1 d . .
C82 C 0.8967(23) -0.3819(17) 0.9415(6) 0.055(5) Uani 1 d . .
H82 H 0.9542(23) -0.4035(17) 0.9605(6) 0.050 Uiso 1 calc R .
C83 C 0.9527(25) -0.3278(17) 0.9130(6) 0.064(5) Uani 1 d . .
H83 H 1.0462(25) -0.3117(17) 0.9130(6) 0.050 Uiso 1 calc R .
C84 C 0.8679(26) -0.2956(17) 0.8829(6) 0.067(5) Uani 1 d . .
H84 H 0.9040(26) -0.2571(17) 0.8635(6) 0.050 Uiso 1 calc R .
C85 C 0.7304(23) -0.3234(17) 0.8837(6) 0.060(5) Uani 1 d . .
H85 H 0.6730(23) -0.3041(17) 0.8643(6) 0.050 Uiso 1 calc R .
C86 C 0.6764(21) -0.3805(14) 0.9134(5) 0.052(4) Uani 1 d . .
H86 H 0.5846(21) -0.4013(14) 0.9130(5) 0.050 Uiso 1 calc R .
O1W O 0.7582(21) 0.2374(16) 0.7534(5) 0.085(5) Uani 1 d . .
O2W O 1.4290(21) -0.2892(14) 0.8329(5) 0.086(5) Uani 1 d . .
O3W O -0.0852(42) -0.2657(30) 0.7659(8) 0.197(16) Uani 1 d . .
O4W O 0.4002(29) 0.1530(16) 0.7278(5) 0.151(8) Uani 1 d . .

loop_
_atom_type_symbol
_atom_type_description
_atom_type_scat_dispersion_real
_atom_type_scat_dispersion_imag
_atom_type_scat_source
C C 0.0181 0.0091 'International Tables Vol C Tables 4.2.6.8 and 6.1.1.4'
H H 0.0000 0.0000 'International Tables Vol C Tables 4.2.6.8 and 6.1.1.4'
N N 0.0311 0.0180 'International Tables Vol C Tables 4.2.6.8 and 6.1.1.4'
O O 0.0492 0.0322 'International Tables Vol C Tables 4.2.6.8 and 6.1.1.4'
S S 0.3331 0.5567 'International Tables Vol C Tables 4.2.6.8 and 6.1.1.4'
P P 0.2955 0.4335 'International Tables Vol C Tables 4.2.6.8 and 6.1.1.4'
Re Re -5.7900 5.8910 'International Tables Vol C Tables 4.2.6.8 and 6.1.1.4'

loop_
_geom_angle_atom_site_label_1
_geom_angle_atom_site_label_2
_geom_angle_atom_site_label_3
_geom_angle
_geom_angle_site_symmetry_1
_geom_angle_site_symmetry_3
_geom_angle_publ_flag
O1 Re1 N11 94.7(6) . . yes
O1 Re1 N21 93.6(7) . . yes
N11 Re1 N21 96.9(5) . . yes
O1 Re1 O21 160.4(6) . . yes
N11 Re1 O21 75.9(6) . . yes
N21 Re1 O21 71.1(6) . . yes
O1 Re1 S1 106.3(5) . . yes
N11 Re1 S1 81.5(4) . . yes
N21 Re1 S1 160.2(5) . . yes
O21 Re1 S1 89.5(4) . . yes
O1 Re1 S2 105.9(5) . . yes
N11 Re1 S2 159.4(4) . . yes
N21 Re1 S2 82.7(4) . . yes
O21 Re1 S2 84.7(4) . . yes
S1 Re1 S2 92.0(2) . . yes
O2 Re2 O31 157.6(6) . . yes
O2 Re2 N41 95.9(7) . . yes
O31 Re2 N41 75.8(6) . . yes
O2 Re2 N31 88.7(7) . . yes
O31 Re2 N31 71.6(6) . . yes
N41 Re2 N31 94.9(6) . . yes
O2 Re2 S4 107.3(5) . . yes
O31 Re2 S4 92.4(4) . . yes
N41 Re2 S4 82.5(4) . . yes
N31 Re2 S4 163.9(5) . . yes
O2 Re2 S3 105.4(5) . . yes
O31 Re2 S3 83.7(4) . . yes
N41 Re2 S3 158.6(5) . . yes
N31 Re2 S3 84.1(4) . . yes
S4 Re2 S3 92.5(2) . . yes
C11 S1 Re1 103.0(6) . . yes
C12 C11 S1 108.4(11) . . yes
N11 C12 C13 111.2(13) . . yes
N11 C12 C11 107.3(13) . . yes
C13 C12 C11 111.9(14) . . yes
O11 C13 O12 122.2(18) . . yes
O11 C13 C12 120.0(20) . . yes
O12 C13 C12 118.0(20) . . yes
C12 N11 Re1 116.2(9) . . yes
C21 S2 Re1 98.7(7) . . yes
C22 C21 S2 111.0(20) . . yes
C23 C22 C21 110.0(20) . . yes
C23 C22 N21 105.0(20) . . yes
C21 C22 N21 107.0(20) . . yes
O22 C23 O21 118.0(30) . . yes
O22 C23 C22 123.0(30) . . yes
O21 C23 C22 120.0(30) . . yes
C22 N21 Re1 104.4(13) . . yes
C23 O21 Re1 110.0(20) . . yes
C31 S3 Re2 100.2(7) . . yes
C32 C31 S3 110.0(20) . . yes
C33 C32 N31 105.0(20) . . yes
C33 C32 C31 110.0(20) . . yes
N31 C32 C31 110.0(20) . . yes
O31 C33 O32 123.0(20) . . yes
O31 C33 C32 114.0(20) . . yes
O32 C33 C32 123.0(20) . . yes
C32 N31 Re2 102.9(11) . . yes
C33 O31 Re2 115.8(12) . . yes
C41 S4 Re2 101.9(6) . . yes
C42 C41 S4 110.8(13) . . yes
C43 C42 N41 109.0(20) . . yes
C43 C42 C41 115.0(20) . . yes
N41 C42 C41 106.0(20) . . yes
O41 C43 O42 125.0(30) . . yes
O41 C43 C42 121.0(30) . . yes
O42 C43 C42 115.0(30) . . yes
C42 N41 Re2 112.9(11) . . yes
C61 P1 C71 109.8(7) . . ?
C61 P1 C51 109.2(8) . . ?
C71 P1 C51 110.7(7) . . ?
C61 P1 C81 109.0(8) . . ?
C7 P1 C81 112.0(8) . . ?
C51 P1 C81 106.1(8) . . ?
C52 C51 C56 120.0(20) . . ?
C52 C51 P1 119.4(14) . . ?
C56 C51 P1 120.8(13) . . ?
C53 C52 C51 120.0(20) . . ?
C52 C53 C54 119.0(20) . . ?
C55 C54 C53 123.0(20) . . ?
C54 C55 C56 120.0(20) . . ?
C51 C56 C55 119.0(20) . . ?
C62 C61 C66 119.0(20) . . ?
C62 C61 P1 122.1(13) . . ?
C66 C61 P1 119.3(14) . . ?
C61 C62 C63 121.0(20) . . ?
C64 C63 C62 120.0(20) . . ?
C63 C64 C65 119.0(20) . . ?
C66 C65 C64 120.0(20) . . ?
C65 C66 C61 121.0(20) . . ?
C76 C71 C72 120.0(20) . . ?
C76 C71 P1 119.8(12) . . ?
C72 C71 P1 120.7(12) . . ?
C71 C72 C73 118.0(20) . . ?
C74 C73 C72 121.0(20) . . ?
C73 C74 C75 121.0(20) . . ?
C76 C75 C74 119.0(20) . . ?
C75 C76 C71 122.0(20) . . ?
C82 C81 C86 118.0(20) . . ?
C82 C81 P1 120.0(20) . . ?
C86 C81 P1 122.5(14) . . ?
C83 C82 C81 123.0(20) . . ?
C82 C83 C84 120.0(20) . . ?
C85 C84 C83 118.0(20) . . ?
C86 C85 C84 121.0(20) . . ?
C85 C86 C81 121.0(20) . . ?

loop_
_geom_bond_atom_site_label_1
_geom_bond_atom_site_label_2
_geom_bond_distance
_geom_bond_site_symmetry_2
_geom_bond_publ_flag
Re1 O1 1.607(12) . yes
Re1 N11 2.179(13) . yes
Re1 N21 2.180(20) . yes
Re1 O21 2.208(14) . yes
Re1 S1 2.275(4) . yes
Re1 S2 2.305(5) . yes
Re2 O2 1.659(13) . yes
Re2 O31 2.150(13) . yes
Re2 N41 2.180(20) . yes
Re2 N31 2.190(14) . yes
Re2 S4 2.273(5) . yes
Re2 S3 2.307(5) . yes
S1 C11 1.840(20) . yes
C11 C12 1.540(20) . yes
C12 N11 1.430(20) . yes
C12 C13 1.510(20) . yes
C13 O11 1.260(20) . yes
C13 O12 1.290(20) . yes
S2 C21 1.830(20) . yes
C21 C22 1.450(40) . yes
C22 C23 1.470(40) . yes
C22 N21 1.480(30) . yes
C23 O22 1.310(30) . yes
C23 O21 1.300(30) . yes
S3 C31 1.820(20) . yes
C31 C32 1.520(30) . yes
C32 C33 1.490(30) . yes
C32 N31 1.490(30) . yes
C33 O31 1.310(30) . yes
C33 O32 1.220(30) . yes
S4 C41 1.800(20) . yes
C41 C42 1.480(30) . yes
C42 C43 1.520(30) . yes
C42 N41 1.520(20) . yes
C43 O41 1.300(30) . yes
C43 O42 1.250(40) . yes
P1 C61 1.770(20) . ?
P1 C71 1.790(20) . ?
P1 C51 1.790(20) . ?
P1 C81 1.790(20) . ?
C51 C52 1.380(20) . ?
C51 C56 1.380(20) . ?
C52 C53 1.370(30) . ?
C53 C54 1.360(30) . ?
C54 C55 1.330(30) . ?
C55 C56 1.400(30) . ?
C61 C62 1.370(20) . ?
C61 C66 1.420(20) . ?
C62 C63 1.400(20) . ?
C63 C64 1.390(30) . ?
C64 C65 1.400(30) . ?
C65 C66 1.370(30) . ?
C71 C76 1.400(20) . ?
C71 C72 1.390(20) . ?
C72 C73 1.420(20) . ?
C73 C74 1.360(30) . ?
C74 C75 1.390(30) . ?
C75 C76 1.360(20) . ?
C81 C82 1.370(30) . ?
C81 C86 1.390(20) . ?
C82 C83 1.360(30) . ?
C83 C84 1.430(30) . ?
C84 C85 1.380(30) . ?
C85 C86 1.400(30) . ?

loop_
_geom_contact_atom_site_label_1
_geom_contact_atom_site_label_2
_geom_contact_distance
_geom_contact_site_symmetry_1
_geom_contact_site_symmetry_2
_geom_contact_publ_flag
O11 O4W 2.79(3) . . no
N11 O1W 3.04(2) . . no
O22 O2W 2.73(3) . . no
O41 O3W 2.68(4) . . no
O2 O2W 2.92(2) . 1_455 no
O12 O1W 3.10(3) . 3_646 no
O12 O4W 2.84(3) . 3_646 no
O21 O3W 3.06(4) . 1_655 no
O22 O1W 3.00(3) . 3_746 no
O32 O4W 2.58(2) . 1_545 no
O42 O1W 3.02(4) . 1_445 no
O1W O3W 3.25(5) . 3_656 no
O2W O4W 2.85(3) . 3_746 no
O3W O4W 3.24(5) . 3_546 no
